data_2008159
loop_
_publ_author_name
'Beck, Johannes'
'Walter, J\"org'

_publ_section_title
;
 Ethyl mustard oil sulfide hydrochloride
;
_journal_issue 2
_journal_name_full 'Acta Crystallographica Section C'
_journal_page_first 260
_journal_page_last 262
_journal_paper_doi 10.1107/S0108270198011184
_journal_volume 55
_journal_year 1999
_chemical_formula_iupac 'C6 H11 N2 S3 1+, Cl 1-'
_chemical_formula_moiety 'C6 H11 N2 S3, Cl'
_chemical_formula_sum 'C6 H11 Cl N2 S3'
_chemical_formula_weight 242.82
_chemical_name_common
;
Ethyl mustard oil sulphide Hydrochloride
;
_chemical_name_systematic
;
4-Ethyl-5-ethyliminium-1,2,4-dithiazolidine-3-thione chloride
;
_space_group_IT_number 14
_symmetry_cell_setting monoclinic
_symmetry_space_group_name_Hall '-P 2ybc'
_symmetry_space_group_name_H-M 'P 1 21/c 1'
_cell_angle_alpha 90.00
_cell_angle_beta 115.51(4)
_cell_angle_gamma 90.00
_cell_formula_units_Z 4
_cell_length_a 9.327(5)
_cell_length_b 17.472(8)
_cell_length_c 7.296(4)
_cell_measurement_reflns_used 236
_cell_measurement_temperature 293(2)
_cell_measurement_theta_max 25.49
_cell_measurement_theta_min 4.82
_cell_volume 1073.1(10)
_computing_cell_refinement IPDS
_computing_data_collection 'IPDS (Stoe & Cie, 1995)'
_computing_data_reduction IPDS
_computing_publication_material SHELXL-93
_computing_structure_refinement 'SHELXL-93 (Sheldrick, 1993)'
_computing_structure_solution 'SHELXS-86 (Sheldrick, 1990)'
_diffrn_ambient_temperature 293(2)
_diffrn_detector_area_resol_mean 6.67
_diffrn_measured_fraction_theta_full 94.18
_diffrn_measured_fraction_theta_max 94.18
_diffrn_measurement_device_type 'Stoe Imaging Plate Diffraction System (IPDS)'
_diffrn_measurement_method IPDS
_diffrn_radiation_monochromator graphite
_diffrn_radiation_source 'fine-focus sealed tube'
_diffrn_radiation_type 'Mo K\a'
_diffrn_radiation_wavelength 0.71073
_diffrn_reflns_av_R_equivalents 0.0432
_diffrn_reflns_av_sigmaI/netI 0.0266
_diffrn_reflns_limit_h_max 11
_diffrn_reflns_limit_h_min -11
_diffrn_reflns_limit_k_max 21
_diffrn_reflns_limit_k_min -21
_diffrn_reflns_limit_l_max 8
_diffrn_reflns_limit_l_min -8
_diffrn_reflns_number 6577
_diffrn_reflns_theta_full 26.05
_diffrn_reflns_theta_max 25.95
_diffrn_reflns_theta_min 4.64
_exptl_absorpt_coefficient_mu 0.890
_exptl_absorpt_correction_T_max 0.9310
_exptl_absorpt_correction_T_min 0.7145
_exptl_absorpt_correction_type gaussian
_exptl_absorpt_process_details '(HABITUS; Herrendorf, 1993)'
_exptl_crystal_colour 'translucent, pale yellow'
_exptl_crystal_density_diffrn 1.503
_exptl_crystal_density_method 'not measured'
_exptl_crystal_description 'rectangular plate'
_exptl_crystal_F_000 504
_exptl_crystal_size_max 0.53
_exptl_crystal_size_mid 0.38
_exptl_crystal_size_min 0.08
_refine_diff_density_max .352
_refine_diff_density_min -.406
_refine_ls_extinction_method none
_refine_ls_goodness_of_fit_obs 1.068
_refine_ls_goodness_of_fit_ref 1.063
_refine_ls_hydrogen_treatment mixed
_refine_ls_matrix_type full
_refine_ls_number_parameters 113
_refine_ls_number_reflns 1959
_refine_ls_number_restraints 0
_refine_ls_restrained_S_all 1.063
_refine_ls_restrained_S_obs 1.068
_refine_ls_R_factor_all 0.0426
_refine_ls_R_factor_gt 0.0370
_refine_ls_shift/su_max 0.000
_refine_ls_shift/su_mean 0.000
_refine_ls_structure_factor_coef Fsqd
_refine_ls_weighting_details 'w = 1/[\s^2^(Fo^2^)+( 0.0596P)^2^+0.6557P] where P=(Fo^2^+2Fc^2^)/3'
_refine_ls_weighting_scheme calc
_refine_ls_wR_factor_obs 0.1034
_refine_ls_wR_factor_ref 0.1101
_reflns_number_gt 1726
_reflns_number_total 1959
_reflns_threshold_expression I>2\s(I)
_cod_data_source_file jz1288.cif
_cod_data_source_block structural
_cod_depositor_comments
;
The following automatic conversions were performed:

'_exptl_absorpt_correction_type' value 'Gaussian' changed to
'gaussian' according to
/home/saulius/struct/CIF-dictionaries/cif_core.dic dictionary named
'cif_core.dic' version 2.4.1 from 2010-06-29.

Automatic conversion script
Id: cif_fix_values 1715 2011-07-08 13:25:40Z adriana 
;
_cod_original_sg_symbol_H-M 'P 21/c'
_cod_database_code 2008159
_cod_database_fobs_code 2008159

loop_
_symmetry_equiv_pos_as_xyz
'x, y, z'
'-x, y+1/2, -z+1/2'
'-x, -y, -z'
'x, -y-1/2, z-1/2'

loop_
_atom_site_label
_atom_site_fract_x
_atom_site_fract_y
_atom_site_fract_z
_atom_site_U_iso_or_equiv
_atom_site_adp_type
_atom_site_calc_flag
_atom_site_refinement_flags
_atom_site_occupancy
_atom_site_disorder_group
_atom_site_type_symbol
Cl -0.02713(9) 0.06867(4) 0.23126(12) 0.0544(2) Uani d . 1 . Cl
S1 -0.02080(7) 0.24018(3) 0.24501(9) 0.0368(2) Uani d . 1 . S
S2 -0.24769(8) 0.20460(3) 0.18793(10) 0.0424(2) Uani d . 1 . S
S3 -0.51668(10) 0.30366(5) 0.1052(2) 0.0658(3) Uani d . 1 . S
N1 0.0370(3) 0.38909(13) 0.2610(3) 0.0400(5) Uani d . 1 . N
H1 0.017(4) 0.4344(19) 0.259(4) 0.049(9) Uiso d . 1 . H
C1 -0.0680(3) 0.33722(13) 0.2386(3) 0.0319(5) Uani d . 1 . C
C11 0.1990(3) 0.3723(2) 0.2885(5) 0.0486(7) Uani d . 1 . C
H11A 0.2120(3) 0.3904(2) 0.1708(5) 0.058 Uiso calc R 1 . H
H11B 0.2152(3) 0.3174(2) 0.2975(5) 0.058 Uiso calc R 1 . H
C12 0.3206(4) 0.4087(3) 0.4733(7) 0.0892(14) Uani d . 1 . C
H12A 0.4245(4) 0.3963(3) 0.4854(7) 0.134 Uiso calc R 1 . H
H12B 0.3096(4) 0.3903(3) 0.5905(7) 0.134 Uiso calc R 1 . H
H12C 0.3064(4) 0.4633(3) 0.4639(7) 0.134 Uiso calc R 1 . H
N2 -0.2203(2) 0.35455(11) 0.2041(3) 0.0353(4) Uani d . 1 . N
C2 -0.3280(3) 0.29555(14) 0.1664(4) 0.0389(6) Uani d . 1 . C
C21 -0.2742(3) 0.43525(13) 0.1902(4) 0.0409(6) Uani d . 1 . C
H21A -0.1884(3) 0.46635(13) 0.2856(4) 0.049 Uiso calc R 1 . H
H21B -0.3625(3) 0.43810(13) 0.2269(4) 0.049 Uiso calc R 1 . H
C22 -0.3253(3) 0.4664(2) -0.0211(5) 0.0521(7) Uani d . 1 . C
H22A -0.3595(3) 0.5185(2) -0.0259(5) 0.078 Uiso calc R 1 . H
H22B -0.4114(3) 0.4361(2) -0.1154(5) 0.078 Uiso calc R 1 . H
H22C -0.2376(3) 0.4644(2) -0.0567(5) 0.078 Uiso calc R 1 . H

loop_
_atom_site_aniso_label
_atom_site_aniso_U_11
_atom_site_aniso_U_22
_atom_site_aniso_U_33
_atom_site_aniso_U_12
_atom_site_aniso_U_13
_atom_site_aniso_U_23
Cl 0.0636(5) 0.0275(4) 0.0688(5) 0.0050(3) 0.0253(4) 0.0004(3)
S1 0.0458(4) 0.0252(3) 0.0421(4) 0.0043(2) 0.0216(3) 0.0025(2)
S2 0.0488(4) 0.0288(3) 0.0502(4) -0.0041(2) 0.0218(3) -0.0003(2)
S3 0.0504(5) 0.0583(5) 0.0925(7) -0.0052(4) 0.0344(4) -0.0069(4)
N1 0.0394(11) 0.0272(11) 0.0530(14) 0.0029(9) 0.0196(10) 0.0009(9)
C1 0.0390(12) 0.0284(11) 0.0266(12) 0.0032(9) 0.0124(9) 0.0017(8)
C11 0.0388(13) 0.0381(14) 0.068(2) -0.0003(11) 0.0226(13) -0.0022(13)
C12 0.048(2) 0.103(3) 0.093(3) 0.011(2) 0.008(2) -0.033(2)
N2 0.0387(10) 0.0286(10) 0.0405(12) 0.0029(8) 0.0189(9) -0.0005(8)
C2 0.0434(13) 0.0343(13) 0.0401(14) -0.0031(10) 0.0190(11) -0.0024(10)
C21 0.0415(13) 0.0252(12) 0.058(2) 0.0047(9) 0.0227(11) -0.0032(10)
C22 0.051(2) 0.0403(15) 0.061(2) 0.0106(12) 0.0206(13) 0.0119(13)

loop_
_atom_type_symbol
_atom_type_description
_atom_type_scat_dispersion_real
_atom_type_scat_dispersion_imag
_atom_type_scat_source
Cl Cl .1480 .1590 'International Tables Vol C Tables 4.2.6.8 and 6.1.1.4'
S S .1250 .1230 'International Tables Vol C Tables 4.2.6.8 and 6.1.1.4'
N N .0060 .0030 'International Tables Vol C Tables 4.2.6.8 and 6.1.1.4'
C C .0030 .0020 'International Tables Vol C Tables 4.2.6.8 and 6.1.1.4'
H H .0000 .0000 'International Tables Vol C Tables 4.2.6.8 and 6.1.1.4'

loop_
_geom_angle_atom_site_label_1
_geom_angle_atom_site_label_2
_geom_angle_atom_site_label_3
_geom_angle
_geom_angle_publ_flag
C1 S1 S2 93.55(9) yes
C2 S2 S1 96.17(9) yes
C1 N1 C11 123.9(2) no
C1 N1 H1 122.(2) no
C11 N1 H1 114.(2) no
N1 C1 N2 122.6(2) no
N1 C1 S1 120.6(2) no
N2 C1 S1 116.8(2) yes
N1 C11 C12 112.3(3) no
N1 C11 H11A 109.2(2) no
C12 C11 H11A 109.2(2) no
N1 C11 H11B 109.15(14) no
C12 C11 H11B 109.2(2) no
H11A C11 H11B 107.9 no
C11 C12 H12A 109.5(2) no
C11 C12 H12B 109.5(2) no
H12A C12 H12B 109.5 no
C11 C12 H12C 109.5(2) no
H12A C12 H12C 109.5 no
H12B C12 H12C 109.5 no
C1 N2 C2 118.7(2) yes
C1 N2 C21 121.2(2) no
C2 N2 C21 119.9(2) no
N2 C2 S3 126.7(2) no
N2 C2 S2 114.6(2) yes
S3 C2 S2 118.63(15) no
N2 C21 C22 111.2(2) no
N2 C21 H21A 109.40(13) no
C22 C21 H21A 109.4(2) no
N2 C21 H21B 109.40(12) no
C22 C21 H21B 109.4(2) no
H21A C21 H21B 108.0 no
C21 C22 H22A 109.47(15) no
C21 C22 H22B 109.5(2) no
H22A C22 H22B 109.5 no
C21 C22 H22C 109.5(2) no
H22A C22 H22C 109.5 no
H22B C22 H22C 109.5 no

loop_
_geom_bond_atom_site_label_1
_geom_bond_atom_site_label_2
_geom_bond_site_symmetry_2
_geom_bond_distance
_geom_bond_publ_flag
S1 C1 . 1.747(2) yes
S1 S2 . 2.0685(14) yes
S2 C2 . 1.735(3) yes
S3 C2 . 1.624(3) yes
N1 C1 . 1.292(3) yes
N1 H1 . 0.81(3) yes
N1 C11 . 1.466(3) yes
C11 C12 . 1.480(5) yes
C1 N2 . 1.366(3) yes
C11 H11A . 0.97 no
C11 H11B . 0.97 no
C12 H12A . 0.96 no
C12 H12B . 0.96 no
C12 H12C . 0.96 no
N2 C2 . 1.382(3) yes
N2 C21 . 1.486(3) yes
C21 C22 . 1.505(4) yes
C21 H21A . 0.97 no
C21 H21B . 0.97 no
C22 H22A . 0.96 no
C22 H22B . 0.96 no
C22 H22C . 0.96 no

loop_
_geom_hbond_atom_site_label_D
_geom_hbond_atom_site_label_H
_geom_hbond_atom_site_label_A
_geom_hbond_site_symmetry_A
_geom_hbond_distance_DH
_geom_hbond_distance_HA
_geom_hbond_distance_DA
_geom_hbond_angle_DHA
_geom_hbond_publ_flag
N1 H1 Cl 2_555 0.81(3) 2.35(3) 3.140(3) 166(3) yes
